data_4066423
loop_
_publ_author_name
'Gaillard, Sylvain'
'Nun, Pierrick'
'Slawin, Alexandra M. Z.'
'Nolan, Steven P.'

_publ_section_title
;
 Expeditious Synthesis of [Au(NHC)(L)]+(NHC = N-Heterocyclic Carbene; L =
 Phosphine or NHC) Complexes&#x2020;
;
_journal_issue 21
_journal_name_full Organometallics
_journal_page_first 5402
_journal_paper_doi 10.1021/om100456b
_journal_volume 29
_journal_year 2010
_chemical_formula_moiety 'C54 H72 Au N4,B F4 '
_chemical_formula_sum 'C54 H72 Au B F4 N4'
_chemical_formula_weight 1060.93
_chemical_name_systematic
; 
 ? 
;
_space_group_IT_number 14
_symmetry_cell_setting monoclinic
_symmetry_space_group_name_Hall '-P 2yn'
_symmetry_space_group_name_H-M 'P 1 21/n 1'
_atom_sites_solution_hydrogens geom
_atom_sites_solution_primary direct
_atom_sites_solution_secondary difmap
_audit_creation_method SHELXL-97
_audit_update_record
;
2010-04-06 # Formatted by publCIF
;
_cell_angle_alpha 90.00
_cell_angle_beta 92.808(11)
_cell_angle_gamma 90.00
_cell_formula_units_Z 4
_cell_length_a 14.024(3)
_cell_length_b 23.496(5)
_cell_length_c 15.996(3)
_cell_measurement_reflns_used 8721
_cell_measurement_temperature 93(2)
_cell_measurement_theta_max 28.3
_cell_measurement_theta_min 3.2
_cell_volume 5264.5(19)
_computing_cell_refinement 'CrystalClear (Rigaku Corp., 2004)'
_computing_data_collection 'CrystalClear (Rigaku Corp., 2004)'
_computing_data_reduction 'CrystalClear (Rigaku Corp., 2004)'
_computing_molecular_graphics 'Bruker SHELXTL'
_computing_publication_material 'Bruker SHELXTL'
_computing_structure_refinement 'SHELXL-97 (Sheldrick, 1997)'
_computing_structure_solution 'SHELXS-97 (Sheldrick, 1990)'
_diffrn_ambient_temperature 93(2)
_diffrn_measured_fraction_theta_full 0.982
_diffrn_measured_fraction_theta_max 0.979
_diffrn_measurement_device_type CCD
_diffrn_measurement_method '\w and \f scans'
_diffrn_radiation_monochromator confocal
_diffrn_radiation_source 'rotating anode'
_diffrn_radiation_type MoK\a
_diffrn_radiation_wavelength 0.71073
_diffrn_reflns_av_R_equivalents 0.1044
_diffrn_reflns_av_sigmaI/netI 0.0782
_diffrn_reflns_limit_h_max 16
_diffrn_reflns_limit_h_min -16
_diffrn_reflns_limit_k_max 28
_diffrn_reflns_limit_k_min -23
_diffrn_reflns_limit_l_max 18
_diffrn_reflns_limit_l_min -19
_diffrn_reflns_number 27489
_diffrn_reflns_theta_full 25.00
_diffrn_reflns_theta_max 25.35
_diffrn_reflns_theta_min 3.21
_exptl_absorpt_coefficient_mu 2.846
_exptl_absorpt_correction_T_max 1.000
_exptl_absorpt_correction_T_min 0.442
_exptl_absorpt_correction_type multi-scan
_exptl_absorpt_process_details 'Jacobson, R. (1998) Private communication'
_exptl_crystal_colour Colorless
_exptl_crystal_density_diffrn 1.339
_exptl_crystal_density_method 'not measured'
_exptl_crystal_description Platelet
_exptl_crystal_F_000 2176
_exptl_crystal_size_max 0.20
_exptl_crystal_size_mid 0.10
_exptl_crystal_size_min 0.02
_refine_diff_density_max 2.465
_refine_diff_density_min -1.569
_refine_diff_density_rms 0.182
_refine_ls_extinction_method none
_refine_ls_goodness_of_fit_ref 1.061
_refine_ls_hydrogen_treatment constr
_refine_ls_matrix_type full
_refine_ls_number_parameters 577
_refine_ls_number_reflns 9431
_refine_ls_number_restraints 0
_refine_ls_restrained_S_all 1.061
_refine_ls_R_factor_all 0.1001
_refine_ls_R_factor_gt 0.0581
_refine_ls_shift/su_max 0.023
_refine_ls_shift/su_mean 0.001
_refine_ls_structure_factor_coef Fsqd
_refine_ls_weighting_details 'calc w=1/[\s^2^(Fo^2^)+(0.0801P)^2^+24.7425P] where P=(Fo^2^+2Fc^2^)/3'
_refine_ls_weighting_scheme calc
_refine_ls_wR_factor_gt 0.1387
_refine_ls_wR_factor_ref 0.1727
_reflns_number_gt 5942
_reflns_number_total 9431
_reflns_threshold_expression >2sigma(I)
_cod_data_source_file om100456b_si_002.cif
_cod_data_source_block '[Au(IPr)(IPr)]BF4'
_cod_depositor_comments
;
The following automatic conversions were performed:

'_symmetry_cell_setting' value 'Monoclinic' changed to 'monoclinic'
according to /home/saulius/struct/CIF-dictionaries/cif_core.dic
dictionary named 'cif_core.dic' version 2.4.1 from 2010-06-29.

Automatic conversion script
Id: cif_fix_values 1715 2011-07-08 13:25:40Z adriana 
;
_cod_original_cell_volume 5264.6(18)
_cod_original_sg_symbol_H-M P2(1)/n
_cod_database_code 4066423

loop_
_symmetry_equiv_pos_as_xyz
'x, y, z'
'-x+1/2, y+1/2, -z+1/2'
'-x, -y, -z'
'x-1/2, -y-1/2, z-1/2'

loop_
_atom_site_label
_atom_site_type_symbol
_atom_site_fract_x
_atom_site_fract_y
_atom_site_fract_z
_atom_site_U_iso_or_equiv
_atom_site_adp_type
_atom_site_occupancy
_atom_site_symmetry_multiplicity
_atom_site_calc_flag
_atom_site_refinement_flags
Au1 Au 0.75342(2) 0.125377(12) 0.255264(14) 0.01479(12) Uani 1 1 d .
C1 C 0.6491(6) 0.0657(3) 0.2462(4) 0.0177(16) Uani 1 1 d .
N2 N 0.5846(5) 0.0535(2) 0.3036(3) 0.0177(14) Uani 1 1 d .
C3 C 0.5262(7) 0.0085(3) 0.2778(5) 0.028(2) Uani 1 1 d .
H3A H 0.4759 -0.0075 0.3077 0.033 Uiso 1 1 calc R
C4 C 0.5542(6) -0.0082(3) 0.2025(5) 0.027(2) Uani 1 1 d .
H4A H 0.5278 -0.0380 0.1686 0.033 Uiso 1 1 calc R
N5 N 0.6300(5) 0.0273(3) 0.1846(4) 0.0239(15) Uani 1 1 d .
C6 C 0.5699(6) 0.0844(3) 0.3806(4) 0.0177(17) Uani 1 1 d .
C7 C 0.5115(6) 0.1332(3) 0.3759(5) 0.0231(19) Uani 1 1 d .
C8 C 0.4922(6) 0.1597(3) 0.4508(5) 0.027(2) Uani 1 1 d .
H8A H 0.4532 0.1928 0.4497 0.033 Uiso 1 1 calc R
C9 C 0.5282(6) 0.1391(4) 0.5266(5) 0.027(2) Uani 1 1 d .
H9A H 0.5138 0.1581 0.5769 0.033 Uiso 1 1 calc R
C10 C 0.5852(6) 0.0909(3) 0.5301(4) 0.0256(19) Uani 1 1 d .
H10A H 0.6096 0.0770 0.5827 0.031 Uiso 1 1 calc R
C11 C 0.6071(6) 0.0625(3) 0.4562(4) 0.0236(18) Uani 1 1 d .
C12 C 0.4708(6) 0.1566(3) 0.2922(5) 0.0249(18) Uani 1 1 d .
H12A H 0.5079 0.1402 0.2462 0.030 Uiso 1 1 calc R
C13 C 0.3661(8) 0.1382(5) 0.2791(7) 0.065(4) Uani 1 1 d .
H13A H 0.3620 0.0966 0.2819 0.097 Uiso 1 1 calc R
H13B H 0.3410 0.1512 0.2241 0.097 Uiso 1 1 calc R
H13C H 0.3285 0.1550 0.3229 0.097 Uiso 1 1 calc R
C14 C 0.4759(9) 0.2215(4) 0.2873(6) 0.054(3) Uani 1 1 d .
H14A H 0.5426 0.2337 0.2945 0.082 Uiso 1 1 calc R
H14B H 0.4389 0.2382 0.3316 0.082 Uiso 1 1 calc R
H14C H 0.4495 0.2342 0.2326 0.082 Uiso 1 1 calc R
C15 C 0.6678(6) 0.0084(3) 0.4593(4) 0.0232(18) Uani 1 1 d .
H15A H 0.6436 -0.0169 0.4126 0.028 Uiso 1 1 calc R
C16 C 0.6619(7) -0.0250(4) 0.5404(5) 0.032(2) Uani 1 1 d .
H16A H 0.5950 -0.0342 0.5495 0.048 Uiso 1 1 calc R
H16B H 0.6880 -0.0020 0.5872 0.048 Uiso 1 1 calc R
H16C H 0.6988 -0.0602 0.5367 0.048 Uiso 1 1 calc R
C17 C 0.7715(7) 0.0224(4) 0.4439(6) 0.035(2) Uani 1 1 d .
H17A H 0.7747 0.0435 0.3913 0.052 Uiso 1 1 calc R
H17B H 0.8082 -0.0129 0.4405 0.052 Uiso 1 1 calc R
H17C H 0.7983 0.0458 0.4901 0.052 Uiso 1 1 calc R
C18 C 0.6716(6) 0.0258(3) 0.1023(4) 0.0199(17) Uani 1 1 d .
C19 C 0.7412(6) -0.0147(3) 0.0877(4) 0.0253(19) Uani 1 1 d .
C20 C 0.7745(7) -0.0173(4) 0.0068(5) 0.032(2) Uani 1 1 d .
H20A H 0.8222 -0.0442 -0.0058 0.038 Uiso 1 1 calc R
C21 C 0.7388(7) 0.0189(4) -0.0549(5) 0.033(2) Uani 1 1 d .
H21A H 0.7614 0.0163 -0.1098 0.040 Uiso 1 1 calc R
C22 C 0.6709(7) 0.0588(4) -0.0378(5) 0.034(2) Uani 1 1 d .
H22A H 0.6493 0.0844 -0.0805 0.041 Uiso 1 1 calc R
C23 C 0.6330(7) 0.0623(3) 0.0409(5) 0.0261(19) Uani 1 1 d .
C24 C 0.7802(7) -0.0543(3) 0.1562(5) 0.029(2) Uani 1 1 d .
H24A H 0.7379 -0.0506 0.2045 0.035 Uiso 1 1 calc R
C25 C 0.7782(11) -0.1159(4) 0.1294(7) 0.053(3) Uani 1 1 d .
H25A H 0.8032 -0.1398 0.1757 0.080 Uiso 1 1 calc R
H25B H 0.8176 -0.1208 0.0810 0.080 Uiso 1 1 calc R
H25C H 0.7123 -0.1271 0.1141 0.080 Uiso 1 1 calc R
C26 C 0.8775(10) -0.0372(6) 0.1862(9) 0.091(5) Uani 1 1 d .
H26A H 0.8769 0.0028 0.2037 0.137 Uiso 1 1 calc R
H26B H 0.9215 -0.0419 0.1410 0.137 Uiso 1 1 calc R
H26C H 0.8985 -0.0610 0.2339 0.137 Uiso 1 1 calc R
C27 C 0.5546(7) 0.1050(4) 0.0569(5) 0.028(2) Uani 1 1 d .
H27A H 0.5334 0.0978 0.1147 0.034 Uiso 1 1 calc R
C28 C 0.4671(7) 0.0965(4) -0.0037(6) 0.042(2) Uani 1 1 d .
H28A H 0.4449 0.0571 -0.0004 0.062 Uiso 1 1 calc R
H28B H 0.4847 0.1048 -0.0610 0.062 Uiso 1 1 calc R
H28C H 0.4159 0.1223 0.0117 0.062 Uiso 1 1 calc R
C29 C 0.5905(7) 0.1654(4) 0.0545(6) 0.041(2) Uani 1 1 d .
H29A H 0.6456 0.1696 0.0941 0.062 Uiso 1 1 calc R
H29B H 0.5397 0.1914 0.0700 0.062 Uiso 1 1 calc R
H29C H 0.6096 0.1744 -0.0021 0.062 Uiso 1 1 calc R
C31 C 0.8572(5) 0.1851(3) 0.2680(4) 0.0155(16) Uani 1 1 d .
N32 N 0.8853(5) 0.2232(3) 0.2096(4) 0.0207(14) Uani 1 1 d .
C33 C 0.9553(6) 0.2588(3) 0.2429(5) 0.0261(19) Uani 1 1 d .
H33A H 0.9859 0.2884 0.2139 0.031 Uiso 1 1 calc R
C34 C 0.9729(6) 0.2443(3) 0.3237(5) 0.0236(18) Uani 1 1 d .
H34A H 1.0176 0.2614 0.3625 0.028 Uiso 1 1 calc R
N35 N 0.9118(5) 0.1989(3) 0.3386(4) 0.0221(15) Uani 1 1 d .
C36 C 0.8509(6) 0.2239(3) 0.1226(4) 0.0239(19) Uani 1 1 d .
C37 C 0.7862(6) 0.2656(3) 0.0968(4) 0.0238(19) Uani 1 1 d .
C38 C 0.7578(7) 0.2663(4) 0.0103(5) 0.032(2) Uani 1 1 d .
H38A H 0.7150 0.2949 -0.0105 0.039 Uiso 1 1 calc R
C39 C 0.7910(8) 0.2267(4) -0.0435(5) 0.039(3) Uani 1 1 d .
H39A H 0.7693 0.2272 -0.1007 0.047 Uiso 1 1 calc R
C40 C 0.8552(8) 0.1860(4) -0.0157(5) 0.037(2) Uani 1 1 d .
H40A H 0.8775 0.1588 -0.0542 0.045 Uiso 1 1 calc R
C41 C 0.8880(7) 0.1839(4) 0.0669(5) 0.030(2) Uani 1 1 d .
C42 C 0.7468(7) 0.3089(3) 0.1552(5) 0.031(2) Uani 1 1 d .
H42A H 0.7728 0.2999 0.2130 0.037 Uiso 1 1 calc R
C43 C 0.7776(15) 0.3684(4) 0.1349(9) 0.088(6) Uani 1 1 d .
H43A H 0.8475 0.3701 0.1352 0.132 Uiso 1 1 calc R
H43B H 0.7546 0.3949 0.1768 0.132 Uiso 1 1 calc R
H43C H 0.7509 0.3791 0.0793 0.132 Uiso 1 1 calc R
C44 C 0.6394(8) 0.3052(5) 0.1557(8) 0.074(4) Uani 1 1 d .
H44A H 0.6207 0.2663 0.1695 0.111 Uiso 1 1 calc R
H44B H 0.6116 0.3155 0.1003 0.111 Uiso 1 1 calc R
H44C H 0.6161 0.3316 0.1977 0.111 Uiso 1 1 calc R
C45 C 0.9650(8) 0.1416(4) 0.0975(6) 0.038(2) Uani 1 1 d .
H45A H 0.9569 0.1343 0.1583 0.046 Uiso 1 1 calc R
C46 C 0.9585(10) 0.0846(5) 0.0516(9) 0.072(4) Uani 1 1 d .
H46A H 0.8953 0.0679 0.0581 0.107 Uiso 1 1 calc R
H46B H 1.0076 0.0588 0.0753 0.107 Uiso 1 1 calc R
H46C H 0.9685 0.0906 -0.0080 0.107 Uiso 1 1 calc R
C47 C 1.0650(9) 0.1678(5) 0.0880(8) 0.068(4) Uani 1 1 d .
H47A H 1.0695 0.2040 0.1184 0.102 Uiso 1 1 calc R
H47B H 1.0750 0.1744 0.0286 0.102 Uiso 1 1 calc R
H47C H 1.1138 0.1415 0.1109 0.102 Uiso 1 1 calc R
C48 C 0.9165(6) 0.1677(3) 0.4175(4) 0.0220(18) Uani 1 1 d .
C49 C 0.9742(6) 0.1193(3) 0.4228(5) 0.0236(19) Uani 1 1 d .
C50 C 0.9843(6) 0.0928(3) 0.5010(5) 0.028(2) Uani 1 1 d .
H50A H 1.0229 0.0597 0.5069 0.033 Uiso 1 1 calc R
C51 C 0.9397(7) 0.1134(4) 0.5699(5) 0.032(2) Uani 1 1 d .
H51A H 0.9485 0.0951 0.6226 0.039 Uiso 1 1 calc R
C52 C 0.8819(7) 0.1613(3) 0.5611(5) 0.032(2) Uani 1 1 d .
H52A H 0.8490 0.1744 0.6079 0.038 Uiso 1 1 calc R
C53 C 0.8711(6) 0.1908(3) 0.4847(4) 0.0224(18) Uani 1 1 d .
C54 C 1.0262(6) 0.0958(4) 0.3484(5) 0.0284(19) Uani 1 1 d .
H54A H 0.9875 0.1058 0.2964 0.034 Uiso 1 1 calc R
C55 C 1.1234(8) 0.1239(4) 0.3430(7) 0.046(3) Uani 1 1 d .
H55A H 1.1156 0.1653 0.3411 0.068 Uiso 1 1 calc R
H55B H 1.1532 0.1110 0.2922 0.068 Uiso 1 1 calc R
H55C H 1.1641 0.1134 0.3922 0.068 Uiso 1 1 calc R
C56 C 1.0379(7) 0.0312(4) 0.3504(6) 0.038(2) Uani 1 1 d .
H56A H 1.0712 0.0188 0.3011 0.057 Uiso 1 1 calc R
H56B H 0.9748 0.0132 0.3501 0.057 Uiso 1 1 calc R
H56C H 1.0751 0.0201 0.4012 0.057 Uiso 1 1 calc R
C57 C 0.8092(7) 0.2438(3) 0.4761(5) 0.0268(19) Uani 1 1 d .
H57A H 0.8385 0.2698 0.4351 0.032 Uiso 1 1 calc R
C58 C 0.8033(7) 0.2757(4) 0.5588(5) 0.034(2) Uani 1 1 d .
H58A H 0.8677 0.2860 0.5801 0.051 Uiso 1 1 calc R
H58B H 0.7732 0.2513 0.5997 0.051 Uiso 1 1 calc R
H58C H 0.7651 0.3103 0.5499 0.051 Uiso 1 1 calc R
C59 C 0.7099(7) 0.2279(4) 0.4414(5) 0.038(2) Uani 1 1 d .
H59A H 0.7148 0.2078 0.3881 0.057 Uiso 1 1 calc R
H59B H 0.6718 0.2625 0.4324 0.057 Uiso 1 1 calc R
H59C H 0.6790 0.2032 0.4814 0.057 Uiso 1 1 calc R
B1 B 0.1614(12) 0.3597(5) 0.2544(7) 0.049(3) Uani 1 1 d .
F1 F 0.2530(9) 0.3698(5) 0.2775(9) 0.163(6) Uani 1 1 d .
F2 F 0.1600(5) 0.3227(3) 0.1880(3) 0.0583(17) Uani 1 1 d .
F3 F 0.1262(6) 0.3355(3) 0.3239(4) 0.080(2) Uani 1 1 d .
F4 F 0.1232(14) 0.4079(5) 0.2375(5) 0.242(10) Uani 1 1 d .

loop_
_atom_site_aniso_label
_atom_site_aniso_U_11
_atom_site_aniso_U_22
_atom_site_aniso_U_33
_atom_site_aniso_U_23
_atom_site_aniso_U_13
_atom_site_aniso_U_12
Au1 0.0166(2) 0.01500(18) 0.01277(16) 0.00001(9) 0.00053(11) -0.00199(11)
C1 0.015(4) 0.021(4) 0.017(3) 0.004(3) 0.002(3) 0.002(3)
N2 0.015(4) 0.022(3) 0.016(3) 0.000(2) -0.001(3) -0.008(3)
C3 0.040(6) 0.023(4) 0.020(4) 0.001(3) 0.002(4) -0.015(4)
C4 0.032(6) 0.027(4) 0.024(4) -0.012(3) 0.002(4) -0.018(4)
N5 0.025(4) 0.029(4) 0.018(3) -0.008(3) 0.001(3) -0.009(3)
C6 0.020(5) 0.021(4) 0.013(3) -0.003(3) -0.002(3) -0.006(3)
C7 0.018(5) 0.031(5) 0.020(4) -0.006(3) 0.004(3) -0.005(4)
C8 0.030(6) 0.029(4) 0.023(4) -0.008(3) 0.005(4) -0.002(4)
C9 0.027(5) 0.040(5) 0.016(3) -0.006(3) 0.005(3) -0.008(4)
C10 0.035(6) 0.022(4) 0.019(4) 0.003(3) -0.007(3) -0.003(4)
C11 0.020(5) 0.031(4) 0.020(4) 0.000(3) 0.001(3) -0.009(4)
C12 0.020(5) 0.031(5) 0.024(4) 0.002(3) 0.002(3) 0.002(4)
C13 0.033(7) 0.102(9) 0.056(7) 0.036(6) -0.027(5) -0.020(6)
C14 0.077(9) 0.053(6) 0.032(5) 0.006(4) -0.012(5) -0.005(6)
C15 0.022(5) 0.030(4) 0.017(3) 0.001(3) -0.007(3) 0.000(4)
C16 0.035(6) 0.030(4) 0.031(4) 0.008(3) 0.000(4) 0.004(4)
C17 0.022(6) 0.040(5) 0.043(5) 0.013(4) 0.004(4) -0.002(4)
C18 0.019(5) 0.025(4) 0.016(3) -0.004(3) -0.004(3) -0.001(4)
C19 0.026(5) 0.032(5) 0.018(4) -0.005(3) -0.002(3) -0.010(4)
C20 0.033(6) 0.037(5) 0.027(4) -0.013(4) 0.007(4) -0.004(4)
C21 0.044(7) 0.040(5) 0.016(4) 0.001(3) 0.008(4) 0.003(5)
C22 0.043(6) 0.038(5) 0.020(4) -0.002(3) 0.000(4) -0.001(5)
C23 0.030(5) 0.021(4) 0.028(4) -0.004(3) -0.001(4) -0.004(4)
C24 0.030(6) 0.032(5) 0.025(4) -0.007(3) -0.002(4) -0.001(4)
C25 0.083(10) 0.040(6) 0.036(5) 0.000(4) -0.012(6) 0.006(6)
C26 0.080(11) 0.078(9) 0.109(11) 0.034(8) -0.060(9) -0.023(8)
C27 0.030(6) 0.038(5) 0.016(4) -0.010(3) -0.007(3) -0.002(4)
C28 0.029(6) 0.038(5) 0.057(6) -0.023(5) -0.007(5) -0.004(5)
C29 0.029(6) 0.039(5) 0.056(6) -0.004(5) 0.004(5) 0.003(5)
C31 0.002(4) 0.017(4) 0.027(4) 0.002(3) -0.001(3) -0.001(3)
N32 0.019(4) 0.019(3) 0.024(3) -0.001(2) 0.001(3) -0.013(3)
C33 0.025(5) 0.030(4) 0.023(4) 0.005(3) -0.004(3) -0.007(4)
C34 0.027(5) 0.019(4) 0.025(4) -0.009(3) 0.002(3) -0.003(4)
N35 0.029(4) 0.019(3) 0.017(3) -0.002(2) -0.003(3) -0.008(3)
C36 0.031(5) 0.019(4) 0.022(4) 0.000(3) 0.003(3) -0.014(4)
C37 0.031(5) 0.023(4) 0.018(3) 0.002(3) 0.001(3) -0.010(4)
C38 0.045(6) 0.032(5) 0.019(4) 0.010(3) -0.007(4) -0.014(4)
C39 0.058(7) 0.045(6) 0.014(4) -0.006(4) 0.001(4) -0.023(5)
C40 0.054(7) 0.039(5) 0.020(4) -0.006(4) 0.010(4) -0.017(5)
C41 0.027(6) 0.031(5) 0.032(4) 0.004(3) 0.009(4) -0.011(4)
C42 0.041(6) 0.031(5) 0.021(4) 0.002(3) -0.007(4) -0.002(4)
C43 0.174(18) 0.028(6) 0.067(8) -0.009(5) 0.068(10) -0.019(8)
C44 0.038(8) 0.081(9) 0.103(10) -0.064(8) -0.007(7) 0.000(7)
C45 0.036(6) 0.042(5) 0.038(5) 0.003(4) 0.015(5) -0.002(5)
C46 0.067(10) 0.038(6) 0.110(11) -0.008(6) 0.012(8) -0.010(7)
C47 0.060(9) 0.044(6) 0.099(10) -0.017(6) 0.002(7) 0.004(6)
C48 0.031(5) 0.018(4) 0.016(3) 0.002(3) -0.006(3) -0.010(4)
C49 0.015(5) 0.026(4) 0.029(4) -0.001(3) -0.009(3) -0.010(4)
C50 0.024(5) 0.018(4) 0.039(4) 0.006(3) -0.011(4) 0.007(4)
C51 0.044(6) 0.033(5) 0.018(4) 0.009(3) -0.009(4) -0.006(4)
C52 0.049(6) 0.026(4) 0.019(4) -0.006(3) -0.008(4) -0.007(4)
C53 0.028(5) 0.021(4) 0.018(3) 0.000(3) -0.007(3) -0.008(4)
C54 0.013(5) 0.038(5) 0.033(4) 0.003(4) -0.002(4) 0.004(4)
C55 0.042(7) 0.043(6) 0.052(6) -0.001(4) 0.004(5) 0.001(5)
C56 0.033(6) 0.041(5) 0.040(5) -0.006(4) -0.008(4) 0.000(5)
C57 0.029(6) 0.024(4) 0.027(4) 0.002(3) 0.004(4) -0.006(4)
C58 0.039(6) 0.032(5) 0.032(4) -0.009(4) 0.004(4) -0.009(4)
C59 0.038(6) 0.038(5) 0.037(5) -0.010(4) -0.012(4) 0.005(5)
B1 0.073(11) 0.049(7) 0.024(5) 0.004(5) -0.007(6) 0.006(7)
F1 0.109(11) 0.237(17) 0.144(9) -0.064(9) 0.016(8) -0.099(10)
F2 0.075(5) 0.065(4) 0.036(3) -0.009(3) 0.003(3) 0.000(3)
F3 0.115(7) 0.089(5) 0.037(3) -0.012(3) 0.010(4) -0.054(5)
F4 0.52(3) 0.164(10) 0.045(5) 0.013(6) 0.022(9) 0.243(15)

loop_
_atom_type_symbol
_atom_type_description
_atom_type_scat_dispersion_real
_atom_type_scat_dispersion_imag
_atom_type_scat_source
C C 0.0033 0.0016 'International Tables Vol C Tables 4.2.6.8 and 6.1.1.4'
H H 0.0000 0.0000 'International Tables Vol C Tables 4.2.6.8 and 6.1.1.4'
B B 0.0013 0.0007 'International Tables Vol C Tables 4.2.6.8 and 6.1.1.4'
N N 0.0061 0.0033 'International Tables Vol C Tables 4.2.6.8 and 6.1.1.4'
F F 0.0171 0.0103 'International Tables Vol C Tables 4.2.6.8 and 6.1.1.4'
Au Au -2.0133 8.8022 'International Tables Vol C Tables 4.2.6.8 and 6.1.1.4'

loop_
_geom_angle_atom_site_label_1
_geom_angle_atom_site_label_2
_geom_angle_atom_site_label_3
_geom_angle
C31 Au1 C1 178.3(3)
N2 C1 N5 103.8(6)
N2 C1 Au1 127.0(5)
N5 C1 Au1 129.1(5)
C1 N2 C3 111.3(6)
C1 N2 C6 126.7(6)
C3 N2 C6 121.8(6)
C4 C3 N2 107.2(7)
C4 C3 H3A 126.4
N2 C3 H3A 126.4
C3 C4 N5 105.6(6)
C3 C4 H4A 127.2
N5 C4 H4A 127.2
C1 N5 C4 112.0(6)
C1 N5 C18 126.7(6)
C4 N5 C18 120.8(6)
C11 C6 C7 122.6(6)
C11 C6 N2 119.2(7)
C7 C6 N2 117.9(6)
C8 C7 C6 117.2(7)
C8 C7 C12 120.8(7)
C6 C7 C12 122.0(6)
C9 C8 C7 121.5(8)
C9 C8 H8A 119.2
C7 C8 H8A 119.2
C8 C9 C10 120.5(7)
C8 C9 H9A 119.7
C10 C9 H9A 119.7
C9 C10 C11 120.3(7)
C9 C10 H10A 119.9
C11 C10 H10A 119.9
C6 C11 C10 117.9(7)
C6 C11 C15 121.3(6)
C10 C11 C15 120.8(7)
C14 C12 C7 112.8(7)
C14 C12 C13 108.7(9)
C7 C12 C13 109.3(7)
C14 C12 H12A 108.6
C7 C12 H12A 108.6
C13 C12 H12A 108.6
C12 C13 H13A 109.5
C12 C13 H13B 109.5
H13A C13 H13B 109.5
C12 C13 H13C 109.5
H13A C13 H13C 109.5
H13B C13 H13C 109.5
C12 C14 H14A 109.5
C12 C14 H14B 109.5
H14A C14 H14B 109.5
C12 C14 H14C 109.5
H14A C14 H14C 109.5
H14B C14 H14C 109.5
C17 C15 C16 110.0(7)
C17 C15 C11 110.4(7)
C16 C15 C11 113.7(6)
C17 C15 H15A 107.5
C16 C15 H15A 107.5
C11 C15 H15A 107.5
C15 C16 H16A 109.5
C15 C16 H16B 109.5
H16A C16 H16B 109.5
C15 C16 H16C 109.5
H16A C16 H16C 109.5
H16B C16 H16C 109.5
C15 C17 H17A 109.5
C15 C17 H17B 109.5
H17A C17 H17B 109.5
C15 C17 H17C 109.5
H17A C17 H17C 109.5
H17B C17 H17C 109.5
C19 C18 C23 123.6(7)
C19 C18 N5 118.7(7)
C23 C18 N5 117.4(7)
C18 C19 C20 117.0(8)
C18 C19 C24 121.9(7)
C20 C19 C24 121.1(8)
C21 C20 C19 120.7(8)
C21 C20 H20A 119.7
C19 C20 H20A 119.7
C22 C21 C20 120.6(7)
C22 C21 H21A 119.7
C20 C21 H21A 119.7
C21 C22 C23 121.4(8)
C21 C22 H22A 119.3
C23 C22 H22A 119.3
C22 C23 C18 116.6(8)
C22 C23 C27 120.3(7)
C18 C23 C27 123.1(7)
C26 C24 C25 110.9(10)
C26 C24 C19 111.1(8)
C25 C24 C19 112.4(7)
C26 C24 H24A 107.4
C25 C24 H24A 107.4
C19 C24 H24A 107.4
C24 C25 H25A 109.5
C24 C25 H25B 109.5
H25A C25 H25B 109.5
C24 C25 H25C 109.5
H25A C25 H25C 109.5
H25B C25 H25C 109.5
C24 C26 H26A 109.5
C24 C26 H26B 109.5
H26A C26 H26B 109.5
C24 C26 H26C 109.5
H26A C26 H26C 109.5
H26B C26 H26C 109.5
C29 C27 C23 111.8(7)
C29 C27 C28 111.2(8)
C23 C27 C28 111.8(7)
C29 C27 H27A 107.3
C23 C27 H27A 107.3
C28 C27 H27A 107.3
C27 C28 H28A 109.5
C27 C28 H28B 109.5
H28A C28 H28B 109.5
C27 C28 H28C 109.5
H28A C28 H28C 109.5
H28B C28 H28C 109.5
C27 C29 H29A 109.5
C27 C29 H29B 109.5
H29A C29 H29B 109.5
C27 C29 H29C 109.5
H29A C29 H29C 109.5
H29B C29 H29C 109.5
N32 C31 N35 103.9(6)
N32 C31 Au1 128.0(5)
N35 C31 Au1 128.1(5)
C31 N32 C33 111.0(6)
C31 N32 C36 124.8(6)
C33 N32 C36 124.1(6)
C34 C33 N32 108.1(7)
C34 C33 H33A 126.0
N32 C33 H33A 126.0
C33 C34 N35 105.8(7)
C33 C34 H34A 127.1
N35 C34 H34A 127.1
C31 N35 C34 111.3(6)
C31 N35 C48 126.4(6)
C34 N35 C48 121.9(6)
C37 C36 C41 122.6(7)
C37 C36 N32 118.5(6)
C41 C36 N32 118.8(8)
C36 C37 C38 116.6(7)
C36 C37 C42 123.2(7)
C38 C37 C42 120.2(8)
C39 C38 C37 121.2(9)
C39 C38 H38A 119.4
C37 C38 H38A 119.4
C38 C39 C40 120.7(8)
C38 C39 H39A 119.7
C40 C39 H39A 119.7
C39 C40 C41 121.2(8)
C39 C40 H40A 119.4
C41 C40 H40A 119.4
C40 C41 C36 117.7(9)
C40 C41 C45 121.8(8)
C36 C41 C45 120.5(8)
C37 C42 C43 112.1(8)
C37 C42 C44 111.1(7)
C43 C42 C44 110.6(11)
C37 C42 H42A 107.6
C43 C42 H42A 107.6
C44 C42 H42A 107.6
C42 C43 H43A 109.5
C42 C43 H43B 109.5
H43A C43 H43B 109.5
C42 C43 H43C 109.5
H43A C43 H43C 109.5
H43B C43 H43C 109.5
C42 C44 H44A 109.5
C42 C44 H44B 109.5
H44A C44 H44B 109.5
C42 C44 H44C 109.5
H44A C44 H44C 109.5
H44B C44 H44C 109.5
C46 C45 C41 113.0(9)
C46 C45 C47 109.5(9)
C41 C45 C47 109.9(8)
C46 C45 H45A 108.1
C41 C45 H45A 108.1
C47 C45 H45A 108.1
C45 C46 H46A 109.5
C45 C46 H46B 109.5
H46A C46 H46B 109.5
C45 C46 H46C 109.5
H46A C46 H46C 109.5
H46B C46 H46C 109.5
C45 C47 H47A 109.5
C45 C47 H47B 109.5
H47A C47 H47B 109.5
C45 C47 H47C 109.5
H47A C47 H47C 109.5
H47B C47 H47C 109.5
C53 C48 C49 123.9(7)
C53 C48 N35 118.2(7)
C49 C48 N35 117.6(7)
C48 C49 C50 116.8(7)
C48 C49 C54 123.0(7)
C50 C49 C54 120.2(7)
C51 C50 C49 121.8(8)
C51 C50 H50A 119.1
C49 C50 H50A 119.1
C50 C51 C52 119.2(7)
C50 C51 H51A 120.4
C52 C51 H51A 120.4
C51 C52 C53 121.6(8)
C51 C52 H52A 119.2
C53 C52 H52A 119.2
C48 C53 C52 116.5(7)
C48 C53 C57 122.2(7)
C52 C53 C57 121.3(7)
C55 C54 C56 109.7(7)
C55 C54 C49 110.6(7)
C56 C54 C49 113.4(7)
C55 C54 H54A 107.6
C56 C54 H54A 107.6
C49 C54 H54A 107.6
C54 C55 H55A 109.5
C54 C55 H55B 109.5
H55A C55 H55B 109.5
C54 C55 H55C 109.5
H55A C55 H55C 109.5
H55B C55 H55C 109.5
C54 C56 H56A 109.5
C54 C56 H56B 109.5
H56A C56 H56B 109.5
C54 C56 H56C 109.5
H56A C56 H56C 109.5
H56B C56 H56C 109.5
C59 C57 C53 110.0(7)
C59 C57 C58 110.4(7)
C53 C57 C58 112.3(7)
C59 C57 H57A 108.0
C53 C57 H57A 108.0
C58 C57 H57A 108.0
C57 C58 H58A 109.5
C57 C58 H58B 109.5
H58A C58 H58B 109.5
C57 C58 H58C 109.5
H58A C58 H58C 109.5
H58B C58 H58C 109.5
C57 C59 H59A 109.5
C57 C59 H59B 109.5
H59A C59 H59B 109.5
C57 C59 H59C 109.5
H59A C59 H59C 109.5
H59B C59 H59C 109.5
F4 B1 F1 106.8(15)
F4 B1 F3 112.3(12)
F1 B1 F3 103.3(11)
F4 B1 F2 114.1(10)
F1 B1 F2 107.6(12)
F3 B1 F2 111.9(10)

loop_
_geom_bond_atom_site_label_1
_geom_bond_atom_site_label_2
_geom_bond_distance
Au1 C31 2.024(7)
Au1 C1 2.027(8)
C1 N2 1.352(9)
C1 N5 1.352(9)
N2 C3 1.388(10)
N2 C6 1.452(8)
C3 C4 1.342(10)
C3 H3A 0.9500
C4 N5 1.393(10)
C4 H4A 0.9500
N5 C18 1.465(9)
C6 C11 1.393(10)
C6 C7 1.409(11)
C7 C8 1.389(10)
C7 C12 1.532(11)
C8 C9 1.379(11)
C8 H8A 0.9500
C9 C10 1.387(12)
C9 H9A 0.9500
C10 C11 1.404(10)
C10 H10A 0.9500
C11 C15 1.530(11)
C12 C14 1.528(12)
C12 C13 1.535(13)
C12 H12A 1.0000
C13 H13A 0.9800
C13 H13B 0.9800
C13 H13C 0.9800
C14 H14A 0.9800
C14 H14B 0.9800
C14 H14C 0.9800
C15 C17 1.523(12)
C15 C16 1.521(10)
C15 H15A 1.0000
C16 H16A 0.9800
C16 H16B 0.9800
C16 H16C 0.9800
C17 H17A 0.9800
C17 H17B 0.9800
C17 H17C 0.9800
C18 C19 1.392(11)
C18 C23 1.394(11)
C19 C20 1.399(10)
C19 C24 1.519(11)
C20 C21 1.379(12)
C20 H20A 0.9500
C21 C22 1.372(12)
C21 H21A 0.9500
C22 C23 1.392(11)
C22 H22A 0.9500
C23 C27 1.518(12)
C24 C26 1.480(15)
C24 C25 1.510(12)
C24 H24A 1.0000
C25 H25A 0.9800
C25 H25B 0.9800
C25 H25C 0.9800
C26 H26A 0.9800
C26 H26B 0.9800
C26 H26C 0.9800
C27 C29 1.508(13)
C27 C28 1.539(12)
C27 H27A 1.0000
C28 H28A 0.9800
C28 H28B 0.9800
C28 H28C 0.9800
C29 H29A 0.9800
C29 H29B 0.9800
C29 H29C 0.9800
C31 N32 1.366(9)
C31 N35 1.372(9)
N32 C33 1.377(10)
N32 C36 1.449(9)
C33 C34 1.348(10)
C33 H33A 0.9500
C34 N35 1.395(10)
C34 H34A 0.9500
N35 C48 1.458(9)
C36 C37 1.386(12)
C36 C41 1.412(11)
C37 C38 1.421(10)
C37 C42 1.505(11)
C38 C39 1.365(12)
C38 H38A 0.9500
C39 C40 1.372(14)
C39 H39A 0.9500
C40 C41 1.380(12)
C40 H40A 0.9500
C41 C45 1.529(14)
C42 C43 1.504(12)
C42 C44 1.510(14)
C42 H42A 1.0000
C43 H43A 0.9800
C43 H43B 0.9800
C43 H43C 0.9800
C44 H44A 0.9800
C44 H44B 0.9800
C44 H44C 0.9800
C45 C46 1.528(14)
C45 C47 1.546(15)
C45 H45A 1.0000
C46 H46A 0.9800
C46 H46B 0.9800
C46 H46C 0.9800
C47 H47A 0.9800
C47 H47B 0.9800
C47 H47C 0.9800
C48 C53 1.386(10)
C48 C49 1.396(11)
C49 C50 1.398(11)
C49 C54 1.529(11)
C50 C51 1.381(12)
C50 H50A 0.9500
C51 C52 1.390(12)
C51 H51A 0.9500
C52 C53 1.407(10)
C52 H52A 0.9500
C53 C57 1.519(12)
C54 C55 1.520(13)
C54 C56 1.527(12)
C54 H54A 1.0000
C55 H55A 0.9800
C55 H55B 0.9800
C55 H55C 0.9800
C56 H56A 0.9800
C56 H56B 0.9800
C56 H56C 0.9800
C57 C59 1.520(13)
C57 C58 1.527(10)
C57 H57A 1.0000
C58 H58A 0.9800
C58 H58B 0.9800
C58 H58C 0.9800
C59 H59A 0.9800
C59 H59B 0.9800
C59 H59C 0.9800
B1 F4 1.275(15)
B1 F1 1.340(18)
B1 F3 1.363(13)
B1 F2 1.372(13)

loop_
_geom_torsion_atom_site_label_1
_geom_torsion_atom_site_label_2
_geom_torsion_atom_site_label_3
_geom_torsion_atom_site_label_4
_geom_torsion
C31 Au1 C1 N2 18(10)
C31 Au1 C1 N5 -158(9)
N5 C1 N2 C3 -0.3(9)
Au1 C1 N2 C3 -177.6(6)
N5 C1 N2 C6 -175.9(7)
Au1 C1 N2 C6 6.8(11)
C1 N2 C3 C4 0.0(10)
C6 N2 C3 C4 175.9(7)
N2 C3 C4 N5 0.3(10)
N2 C1 N5 C4 0.4(9)
Au1 C1 N5 C4 177.7(6)
N2 C1 N5 C18 172.2(7)
Au1 C1 N5 C18 -10.6(12)
C3 C4 N5 C1 -0.4(10)
C3 C4 N5 C18 -172.7(7)
C1 N2 C6 C11 -101.8(9)
C3 N2 C6 C11 83.0(10)
C1 N2 C6 C7 83.3(10)
C3 N2 C6 C7 -91.9(9)
C11 C6 C7 C8 0.4(12)
N2 C6 C7 C8 175.2(7)
C11 C6 C7 C12 -179.7(7)
N2 C6 C7 C12 -5.0(11)
C6 C7 C8 C9 -0.3(13)
C12 C7 C8 C9 179.9(8)
C7 C8 C9 C10 0.0(13)
C8 C9 C10 C11 0.1(13)
C7 C6 C11 C10 -0.4(12)
N2 C6 C11 C10 -175.0(7)
C7 C6 C11 C15 178.2(8)
N2 C6 C11 C15 3.5(11)
C9 C10 C11 C6 0.1(12)
C9 C10 C11 C15 -178.5(8)
C8 C7 C12 C14 41.9(11)
C6 C7 C12 C14 -138.0(9)
C8 C7 C12 C13 -79.2(11)
C6 C7 C12 C13 100.9(10)
C6 C11 C15 C17 84.1(9)
C10 C11 C15 C17 -97.4(9)
C6 C11 C15 C16 -151.7(8)
C10 C11 C15 C16 26.8(11)
C1 N5 C18 C19 104.4(9)
C4 N5 C18 C19 -84.5(10)
C1 N5 C18 C23 -80.7(10)
C4 N5 C18 C23 90.4(9)
C23 C18 C19 C20 1.2(12)
N5 C18 C19 C20 175.8(7)
C23 C18 C19 C24 -179.0(8)
N5 C18 C19 C24 -4.4(11)
C18 C19 C20 C21 -0.1(13)
C24 C19 C20 C21 -179.9(8)
C19 C20 C21 C22 1.0(14)
C20 C21 C22 C23 -2.8(14)
C21 C22 C23 C18 3.7(13)
C21 C22 C23 C27 -177.1(8)
C19 C18 C23 C22 -2.9(12)
N5 C18 C23 C22 -177.6(7)
C19 C18 C23 C27 177.9(8)
N5 C18 C23 C27 3.2(12)
C18 C19 C24 C26 -105.6(11)
C20 C19 C24 C26 74.1(12)
C18 C19 C24 C25 129.4(10)
C20 C19 C24 C25 -50.9(12)
C22 C23 C27 C29 -68.3(10)
C18 C23 C27 C29 110.8(9)
C22 C23 C27 C28 57.1(11)
C18 C23 C27 C28 -123.8(9)
C1 Au1 C31 N32 -155(9)
C1 Au1 C31 N35 21(10)
N35 C31 N32 C33 0.6(8)
Au1 C31 N32 C33 177.2(6)
N35 C31 N32 C36 176.8(7)
Au1 C31 N32 C36 -6.7(11)
C31 N32 C33 C34 -0.4(9)
C36 N32 C33 C34 -176.6(7)
N32 C33 C34 N35 0.0(9)
N32 C31 N35 C34 -0.6(8)
Au1 C31 N35 C34 -177.2(5)
N32 C31 N35 C48 -173.7(7)
Au1 C31 N35 C48 9.7(11)
C33 C34 N35 C31 0.4(9)
C33 C34 N35 C48 173.9(7)
C31 N32 C36 C37 105.2(9)
C33 N32 C36 C37 -79.1(10)
C31 N32 C36 C41 -77.7(10)
C33 N32 C36 C41 97.9(9)
C41 C36 C37 C38 0.2(12)
N32 C36 C37 C38 177.2(7)
C41 C36 C37 C42 -179.3(8)
N32 C36 C37 C42 -2.4(12)
C36 C37 C38 C39 1.9(12)
C42 C37 C38 C39 -178.5(8)
C37 C38 C39 C40 -2.1(14)
C38 C39 C40 C41 0.1(14)
C39 C40 C41 C36 1.9(13)
C39 C40 C41 C45 -175.5(9)
C37 C36 C41 C40 -2.1(12)
N32 C36 C41 C40 -179.0(7)
C37 C36 C41 C45 175.3(8)
N32 C36 C41 C45 -1.6(11)
C36 C37 C42 C43 114.8(12)
C38 C37 C42 C43 -64.8(13)
C36 C37 C42 C44 -120.8(10)
C38 C37 C42 C44 59.6(11)
C40 C41 C45 C46 -34.5(12)
C36 C41 C45 C46 148.1(9)
C40 C41 C45 C47 88.1(11)
C36 C41 C45 C47 -89.2(10)
C31 N35 C48 C53 -105.7(9)
C34 N35 C48 C53 81.8(10)
C31 N35 C48 C49 80.3(11)
C34 N35 C48 C49 -92.2(9)
C53 C48 C49 C50 1.1(12)
N35 C48 C49 C50 174.7(7)
C53 C48 C49 C54 -177.9(8)
N35 C48 C49 C54 -4.3(11)
C48 C49 C50 C51 -0.2(12)
C54 C49 C50 C51 178.8(8)
C49 C50 C51 C52 1.1(14)
C50 C51 C52 C53 -2.9(14)
C49 C48 C53 C52 -2.7(12)
N35 C48 C53 C52 -176.3(7)
C49 C48 C53 C57 179.8(8)
N35 C48 C53 C57 6.2(12)
C51 C52 C53 C48 3.6(13)
C51 C52 C53 C57 -178.8(8)
C48 C49 C54 C55 87.9(10)
C50 C49 C54 C55 -91.1(9)
C48 C49 C54 C56 -148.4(8)
C50 C49 C54 C56 32.6(11)
C48 C53 C57 C59 81.8(10)
C52 C53 C57 C59 -95.6(9)
C48 C53 C57 C58 -154.8(8)
C52 C53 C57 C58 27.8(11)
